data_8106779
loop_
_publ_author_name
'Zhao, Yan'
'Guo, Dai-Jian'

_publ_section_title
;
 Crystal structure of
 catena-poly[diaqua-bis-(\m2-5-carboxy-2-(pyridin-4-yl)benzoato-\k2
 O:N)cadmium(II)] dihydrate, C26H24N2O12Cd
;
_journal_issue 1
_journal_name_full 'Zeitschrift f\"ur Kristallographie - New Crystal Structures'
_journal_page_first 41
_journal_page_last 42
_journal_paper_doi 10.1515/ncrs-2014-9092
_journal_volume 231
_journal_year 2016
_chemical_formula_sum 'C26 H24 Cd N2 O12'
_chemical_formula_weight 668.87
_chemical_name_systematic
;
catena-poly[diaqua-bis(\m~2~-5-carboxy-2-(pyridin-4-yl)benzoato-\k^2^<i>O</i>:<i>N</i>)cadmium(II)] dihydrate
;
_space_group_IT_number 2
_space_group_name_Hall '-P 1'
_space_group_name_H-M_alt 'P -1'
_symmetry_cell_setting triclinic
_symmetry_space_group_name_H-M 'P -1'
_atom_sites_solution_hydrogens geom
_atom_sites_solution_primary direct
_atom_sites_solution_secondary difmap
_audit_creation_method SHELXL-97
_cell_angle_alpha 86.6490(10)
_cell_angle_beta 88.6860(10)
_cell_angle_gamma 85.0080(10)
_cell_formula_units_Z 1
_cell_length_a 6.9812(9)
_cell_length_b 8.6834(11)
_cell_length_c 11.5157(15)
_cell_measurement_reflns_used 5620
_cell_measurement_temperature 293(2)
_cell_measurement_theta_max 28.25
_cell_measurement_theta_min 2.87
_cell_volume 694.14(15)
_computing_cell_refinement 'Bruker SMART'
_computing_data_collection 'Bruker SMART'
_computing_data_reduction 'Bruker SAINT'
_computing_molecular_graphics 'Bruker SHELXTL'
_computing_publication_material 'Bruker SHELXTL'
_computing_structure_refinement 'SHELXL-97 (Sheldrick, 1997)'
_computing_structure_solution 'SHELXS-97 (Sheldrick, 1990)'
_diffrn_ambient_temperature 293(2)
_diffrn_measured_fraction_theta_full 0.974
_diffrn_measured_fraction_theta_max 0.974
_diffrn_measurement_device_type 'CCD area detector'
_diffrn_measurement_method 'phi and omega scans'
_diffrn_radiation_monochromator graphite
_diffrn_radiation_source 'fine-focus sealed tube'
_diffrn_radiation_type MoK\a
_diffrn_radiation_wavelength 0.71073
_diffrn_reflns_av_R_equivalents 0.0118
_diffrn_reflns_av_sigmaI/netI 0.0154
_diffrn_reflns_limit_h_max 8
_diffrn_reflns_limit_h_min -8
_diffrn_reflns_limit_k_max 10
_diffrn_reflns_limit_k_min -10
_diffrn_reflns_limit_l_max 13
_diffrn_reflns_limit_l_min -13
_diffrn_reflns_number 4974
_diffrn_reflns_theta_full 25.50
_diffrn_reflns_theta_max 25.50
_diffrn_reflns_theta_min 2.87
_diffrn_standards_decay_% 0
_diffrn_standards_interval_count 0
_diffrn_standards_interval_time 0
_diffrn_standards_number 0
_exptl_absorpt_coefficient_mu 0.853
_exptl_absorpt_correction_T_max 0.7719
_exptl_absorpt_correction_T_min 0.7544
_exptl_absorpt_correction_type multi-scan
_exptl_absorpt_process_details sadabs
_exptl_crystal_colour colourless
_exptl_crystal_density_diffrn 1.600
_exptl_crystal_density_method 'not measured'
_exptl_crystal_description block
_exptl_crystal_F_000 338
_exptl_crystal_size_max 0.35
_exptl_crystal_size_mid 0.34
_exptl_crystal_size_min 0.32
_refine_diff_density_max 1.313
_refine_diff_density_min -0.572
_refine_diff_density_rms 0.081
_refine_ls_extinction_method none
_refine_ls_goodness_of_fit_ref 1.146
_refine_ls_hydrogen_treatment constr
_refine_ls_matrix_type full
_refine_ls_number_parameters 188
_refine_ls_number_reflns 2516
_refine_ls_number_restraints 0
_refine_ls_restrained_S_all 1.146
_refine_ls_R_factor_all 0.0271
_refine_ls_R_factor_gt 0.0271
_refine_ls_shift/su_max 0.000
_refine_ls_shift/su_mean 0.000
_refine_ls_structure_factor_coef Fsqd
_refine_ls_weighting_details 'calc w=1/[\s^2^(Fo^2^)+(0.0481P)^2^+0.6239P] where P=(Fo^2^+2Fc^2^)/3'
_refine_ls_weighting_scheme calc
_refine_ls_wR_factor_gt 0.0815
_refine_ls_wR_factor_ref 0.0815
_reflns_number_gt 2512
_reflns_number_total 2516
_reflns_threshold_expression >2sigma(I)
_cod_data_source_file suppl_ncrs-2014-9092_suppl.cif
_cod_data_source_block b
_cod_depositor_comments
;
The following automatic conversions were performed:

data item '_symmetry_cell_setting' value 'Triclinic' was changed to
'triclinic' in accordance with the built-in table derived from the
CIF Core dictionary named 'cif_core.dic' version 2.4.5 last updated
on 2014-11-21.

Automatic conversion script
Id: cif_fix_values 8738 2021-04-28 16:35:53Z antanas 
;
_cod_original_sg_symbol_H-M P-1
_cod_database_code 8106779

loop_
_symmetry_equiv_pos_as_xyz
'x, y, z'
'-x, -y, -z'

loop_
_atom_site_label
_atom_site_type_symbol
_atom_site_fract_x
_atom_site_fract_y
_atom_site_fract_z
_atom_site_U_iso_or_equiv
_atom_site_adp_type
_atom_site_occupancy
_atom_site_symmetry_multiplicity
_atom_site_calc_flag
_atom_site_refinement_flags
_atom_site_disorder_assembly
_atom_site_disorder_group
Cd1 Cd 0.0000 0.0000 0.5000 0.02697(11) Uani 1 2 d S . .
N1 N 0.1006(3) 0.7903(3) 0.3907(2) 0.0328(5) Uani 1 1 d . . .
O1 O 0.6870(3) 0.2531(3) 0.22909(19) 0.0412(5) Uani 1 1 d . . .
H1W H 0.5684 0.2575 0.2482 0.062 Uiso 1 1 d R . .
H2W H 0.7627 0.2030 0.2773 0.062 Uiso 1 1 d R . .
O2 O -0.3113(3) -0.0222(2) 0.43821(18) 0.0370(4) Uani 1 1 d . . .
H3W H -0.3543 -0.0885 0.4870 0.056 Uiso 1 1 d R . .
H4W H -0.2746 -0.0658 0.3764 0.056 Uiso 1 1 d R . .
O3 O 0.0388(3) 0.1592(2) 0.33680(17) 0.0348(4) Uani 1 1 d . . .
O4 O 0.3339(3) 0.2291(3) 0.36407(18) 0.0428(5) Uani 1 1 d . . .
O5 O 0.2741(4) -0.0474(3) -0.0713(2) 0.0490(6) Uani 1 1 d . . .
H5 H 0.2775 -0.1051 -0.1253 0.073 Uiso 1 1 calc R . .
O6 O 0.3188(4) 0.1322(3) -0.21448(18) 0.0483(6) Uani 1 1 d . . .
C1 C 0.2003(3) 0.2791(3) 0.1772(2) 0.0251(5) Uani 1 1 d . . .
C2 C 0.2377(4) 0.4811(3) 0.0266(2) 0.0308(6) Uani 1 1 d . . .
H2 H 0.2416 0.5852 0.0036 0.037 Uiso 1 1 calc R . .
C3 C 0.2065(4) 0.4382(3) 0.1447(2) 0.0259(5) Uani 1 1 d . . .
C4 C 0.2535(4) 0.2145(3) -0.0233(2) 0.0289(5) Uani 1 1 d . . .
C5 C 0.2212(4) 0.1699(3) 0.0935(2) 0.0295(5) Uani 1 1 d . . .
H5A H 0.2136 0.0658 0.1154 0.035 Uiso 1 1 calc R . .
C6 C 0.2626(4) 0.3719(3) -0.0554(2) 0.0307(6) Uani 1 1 d . . .
H6 H 0.2857 0.4027 -0.1328 0.037 Uiso 1 1 calc R . .
C7 C 0.1908(4) 0.2196(3) 0.3037(2) 0.0265(5) Uani 1 1 d . . .
C8 C 0.2847(4) 0.0969(3) -0.1130(2) 0.0333(6) Uani 1 1 d . . .
C9 C 0.2799(4) 0.6860(3) 0.2295(3) 0.0376(6) Uani 1 1 d . . .
H9 H 0.3779 0.6966 0.1743 0.045 Uiso 1 1 calc R . .
C10 C 0.1722(4) 0.5583(3) 0.2312(2) 0.0275(5) Uani 1 1 d . . .
C11 C -0.0042(4) 0.6674(3) 0.3925(2) 0.0341(6) Uani 1 1 d . . .
H11 H -0.1021 0.6604 0.4482 0.041 Uiso 1 1 calc R . .
C12 C 0.0262(4) 0.5513(3) 0.3160(2) 0.0311(6) Uani 1 1 d . . .
H12 H -0.0502 0.4685 0.3207 0.037 Uiso 1 1 calc R . .
C13 C 0.2410(4) 0.7973(3) 0.3102(3) 0.0384(7) Uani 1 1 d . . .
H13 H 0.3162 0.8808 0.3082 0.046 Uiso 1 1 calc R . .

loop_
_atom_site_aniso_label
_atom_site_aniso_U_11
_atom_site_aniso_U_22
_atom_site_aniso_U_33
_atom_site_aniso_U_23
_atom_site_aniso_U_13
_atom_site_aniso_U_12
Cd1 0.03787(17) 0.02059(16) 0.02265(16) -0.00498(10) 0.00327(10) -0.00212(10)
N1 0.0442(13) 0.0232(11) 0.0314(12) -0.0084(9) 0.0062(10) -0.0019(9)
O1 0.0452(11) 0.0402(12) 0.0387(12) -0.0065(9) -0.0008(9) -0.0034(9)
O2 0.0394(10) 0.0423(12) 0.0301(10) -0.0079(9) 0.0039(8) -0.0041(9)
O3 0.0412(10) 0.0353(11) 0.0279(10) 0.0043(8) 0.0049(8) -0.0080(8)
O4 0.0418(11) 0.0569(14) 0.0292(11) 0.0080(10) -0.0038(9) -0.0076(10)
O5 0.0818(17) 0.0337(11) 0.0327(12) -0.0125(9) 0.0102(11) -0.0084(11)
O6 0.0759(16) 0.0462(13) 0.0251(11) -0.0116(9) 0.0101(10) -0.0141(11)
C1 0.0289(12) 0.0237(12) 0.0226(12) -0.0026(10) 0.0033(9) -0.0020(9)
C2 0.0387(14) 0.0249(13) 0.0281(14) 0.0016(11) 0.0055(11) -0.0012(10)
C3 0.0292(12) 0.0230(12) 0.0253(13) -0.0028(10) 0.0034(9) -0.0005(9)
C4 0.0309(12) 0.0319(14) 0.0244(13) -0.0065(11) 0.0030(10) -0.0026(10)
C5 0.0373(13) 0.0246(13) 0.0271(13) -0.0042(10) 0.0038(10) -0.0047(10)
C6 0.0356(13) 0.0351(14) 0.0208(12) -0.0003(11) 0.0037(10) -0.0017(11)
C7 0.0362(13) 0.0194(11) 0.0233(13) -0.0036(10) 0.0045(10) 0.0019(10)
C8 0.0360(14) 0.0361(15) 0.0289(15) -0.0098(12) 0.0020(11) -0.0054(11)
C9 0.0411(15) 0.0310(14) 0.0415(16) -0.0100(12) 0.0153(12) -0.0068(12)
C10 0.0334(13) 0.0225(12) 0.0260(13) -0.0026(10) 0.0017(10) 0.0015(10)
C11 0.0443(15) 0.0266(13) 0.0310(14) -0.0047(11) 0.0115(11) -0.0017(11)
C12 0.0408(14) 0.0211(12) 0.0318(14) -0.0044(10) 0.0081(11) -0.0043(10)
C13 0.0411(15) 0.0273(14) 0.0484(18) -0.0119(13) 0.0091(13) -0.0083(11)

loop_
_atom_type_symbol
_atom_type_description
_atom_type_scat_dispersion_real
_atom_type_scat_dispersion_imag
_atom_type_scat_source
C C 0.0033 0.0016 'International Tables Vol C Tables 4.2.6.8 and 6.1.1.4'
H H 0.0000 0.0000 'International Tables Vol C Tables 4.2.6.8 and 6.1.1.4'
N N 0.0061 0.0033 'International Tables Vol C Tables 4.2.6.8 and 6.1.1.4'
O O 0.0106 0.0060 'International Tables Vol C Tables 4.2.6.8 and 6.1.1.4'
Cd Cd -0.8075 1.2024 'International Tables Vol C Tables 4.2.6.8 and 6.1.1.4'

loop_
_geom_angle_atom_site_label_1
_geom_angle_atom_site_label_2
_geom_angle_atom_site_label_3
_geom_angle
_geom_angle_site_symmetry_1
_geom_angle_site_symmetry_3
O3 Cd1 O3 180.0 . 2_556
O3 Cd1 N1 91.51(8) . 2_566
O3 Cd1 N1 88.49(8) 2_556 2_566
O3 Cd1 N1 88.49(8) . 1_545
O3 Cd1 N1 91.51(8) 2_556 1_545
N1 Cd1 N1 180.0 2_566 1_545
O3 Cd1 O2 87.10(7) . .
O3 Cd1 O2 92.90(7) 2_556 .
N1 Cd1 O2 92.05(8) 2_566 .
N1 Cd1 O2 87.95(8) 1_545 .
O3 Cd1 O2 92.90(7) . 2_556
O3 Cd1 O2 87.10(7) 2_556 2_556
N1 Cd1 O2 87.95(8) 2_566 2_556
N1 Cd1 O2 92.05(8) 1_545 2_556
O2 Cd1 O2 180.0 . 2_556
C13 N1 C11 117.2(2) . .
C13 N1 Cd1 121.99(18) . 1_565
C11 N1 Cd1 119.81(18) . 1_565
H1W O1 H2W 115.5 . .
Cd1 O2 H3W 103.8 . .
Cd1 O2 H4W 94.2 . .
H3W O2 H4W 109.6 . .
C7 O3 Cd1 126.68(17) . .
C8 O5 H5 109.5 . .
C5 C1 C3 120.2(2) . .
C5 C1 C7 117.4(2) . .
C3 C1 C7 122.1(2) . .
C6 C2 C3 121.2(2) . .
C6 C2 H2 119.4 . .
C3 C2 H2 119.4 . .
C2 C3 C1 118.2(2) . .
C2 C3 C10 120.3(2) . .
C1 C3 C10 121.4(2) . .
C5 C4 C6 119.0(2) . .
C5 C4 C8 121.0(2) . .
C6 C4 C8 119.9(2) . .
C1 C5 C4 120.8(2) . .
C1 C5 H5A 119.6 . .
C4 C5 H5A 119.6 . .
C2 C6 C4 120.5(2) . .
C2 C6 H6 119.7 . .
C4 C6 H6 119.7 . .
O4 C7 O3 125.8(2) . .
O4 C7 C1 117.7(2) . .
O3 C7 C1 116.4(2) . .
O6 C8 O5 123.7(3) . .
O6 C8 C4 122.4(3) . .
O5 C8 C4 113.9(2) . .
C13 C9 C10 119.9(3) . .
C13 C9 H9 120.0 . .
C10 C9 H9 120.0 . .
C9 C10 C12 116.7(2) . .
C9 C10 C3 121.6(2) . .
C12 C10 C3 121.7(2) . .
N1 C11 C12 123.3(3) . .
N1 C11 H11 118.4 . .
C12 C11 H11 118.4 . .
C11 C12 C10 119.8(2) . .
C11 C12 H12 120.1 . .
C10 C12 H12 120.1 . .
N1 C13 C9 123.1(3) . .
N1 C13 H13 118.4 . .
C9 C13 H13 118.4 . .

loop_
_geom_bond_atom_site_label_1
_geom_bond_atom_site_label_2
_geom_bond_distance
_geom_bond_site_symmetry_2
Cd1 O3 2.2921(19) .
Cd1 O3 2.2921(19) 2_556
Cd1 N1 2.323(2) 2_566
Cd1 N1 2.323(2) 1_545
Cd1 O2 2.329(2) .
Cd1 O2 2.329(2) 2_556
N1 C13 1.337(4) .
N1 C11 1.345(4) .
N1 Cd1 2.323(2) 1_565
O1 H1W 0.8500 .
O1 H2W 0.8501 .
O2 H3W 0.8500 .
O2 H4W 0.8500 .
O3 C7 1.266(3) .
O4 C7 1.242(3) .
O5 C8 1.322(4) .
O5 H5 0.8200 .
O6 C8 1.214(4) .
C1 C5 1.388(4) .
C1 C3 1.414(4) .
C1 C7 1.519(3) .
C2 C6 1.375(4) .
C2 C3 1.406(4) .
C2 H2 0.9300 .
C3 C10 1.485(4) .
C4 C5 1.396(4) .
C4 C6 1.402(4) .
C4 C8 1.494(4) .
C5 H5A 0.9300 .
C6 H6 0.9300 .
C9 C13 1.385(4) .
C9 C10 1.392(4) .
C9 H9 0.9300 .
C10 C12 1.398(4) .
C11 C12 1.377(4) .
C11 H11 0.9300 .
C12 H12 0.9300 .
C13 H13 0.9300 .

loop_
_geom_hbond_atom_site_label_D
_geom_hbond_atom_site_label_H
_geom_hbond_atom_site_label_A
_geom_hbond_distance_DH
_geom_hbond_distance_HA
_geom_hbond_distance_DA
_geom_hbond_angle_DHA
_geom_hbond_site_symmetry_A
O5 H5 O1 0.82 1.80 2.615(3) 170.3 2_655
O2 H4W O6 0.85 2.02 2.803(3) 152.5 2
O2 H3W O4 0.85 2.05 2.827(3) 152.4 2_556
O1 H2W O3 0.85 2.06 2.812(3) 147.7 1_655
O1 H1W O4 0.85 2.11 2.900(3) 154.4 .

loop_
_geom_torsion_atom_site_label_1
_geom_torsion_atom_site_label_2
_geom_torsion_atom_site_label_3
_geom_torsion_atom_site_label_4
_geom_torsion
_geom_torsion_site_symmetry_1
_geom_torsion_site_symmetry_2
_geom_torsion_site_symmetry_3
_geom_torsion_site_symmetry_4
O3 Cd1 O3 C7 -25(100) 2_556 . . .
N1 Cd1 O3 C7 91.3(2) 2_566 . . .
N1 Cd1 O3 C7 -88.7(2) 1_545 . . .
O2 Cd1 O3 C7 -176.7(2) . . . .
O2 Cd1 O3 C7 3.3(2) 2_556 . . .
C6 C2 C3 C1 -0.3(4) . . . .
C6 C2 C3 C10 -177.5(2) . . . .
C5 C1 C3 C2 -1.1(4) . . . .
C7 C1 C3 C2 172.7(2) . . . .
C5 C1 C3 C10 176.0(2) . . . .
C7 C1 C3 C10 -10.1(4) . . . .
C3 C1 C5 C4 1.6(4) . . . .
C7 C1 C5 C4 -172.5(2) . . . .
C6 C4 C5 C1 -0.7(4) . . . .
C8 C4 C5 C1 177.3(2) . . . .
C3 C2 C6 C4 1.3(4) . . . .
C5 C4 C6 C2 -0.8(4) . . . .
C8 C4 C6 C2 -178.8(2) . . . .
Cd1 O3 C7 O4 -15.2(4) . . . .
Cd1 O3 C7 C1 162.00(16) . . . .
C5 C1 C7 O4 106.2(3) . . . .
C3 C1 C7 O4 -67.8(3) . . . .
C5 C1 C7 O3 -71.2(3) . . . .
C3 C1 C7 O3 114.8(3) . . . .
C5 C4 C8 O6 -177.7(3) . . . .
C6 C4 C8 O6 0.2(4) . . . .
C5 C4 C8 O5 1.4(4) . . . .
C6 C4 C8 O5 179.4(3) . . . .
C13 C9 C10 C12 0.6(4) . . . .
C13 C9 C10 C3 178.7(3) . . . .
C2 C3 C10 C9 -42.8(4) . . . .
C1 C3 C10 C9 140.1(3) . . . .
C2 C3 C10 C12 135.1(3) . . . .
C1 C3 C10 C12 -42.0(4) . . . .
C13 N1 C11 C12 -0.3(4) . . . .
Cd1 N1 C11 C12 168.4(2) 1_565 . . .
N1 C11 C12 C10 0.0(4) . . . .
C9 C10 C12 C11 -0.2(4) . . . .
C3 C10 C12 C11 -178.2(3) . . . .
C11 N1 C13 C9 0.8(5) . . . .
Cd1 N1 C13 C9 -167.7(2) 1_565 . . .
C10 C9 C13 N1 -1.0(5) . . . .
